data_7250177
loop_
_publ_author_name
'Ravi, Sasikala'
'Priyadharsan, R. Rameshbabu'
'Karthikeyan, Subramanian'
'Pannipara, Mehboobali'
'Al-Sehemi, Abdullah G.'
'Moon, Dohyun'
'Anthony, Savarimuthu Philip'

_publ_section_title
;
 Synthesis of dual-state emissive twisted donor--acceptor fluorophores:
 tunable fluorescence and self-reversible mechanofluorochromism
;
_journal_issue 17
_journal_name_full CrystEngComm
_journal_page_first 2759
_journal_page_last 2766
_journal_paper_doi 10.1039/D4CE01317D
_journal_volume 27
_journal_year 2025
_chemical_formula_sum 'C29 H20 N4 O2'
_chemical_formula_weight 456.49
_chemical_name_systematic '(E)-2-cyano-3-(2-(2-cyanophenoxy)-4-(diphenylamino) phenyl)acrylamide'
_space_group_crystal_system triclinic
_space_group_IT_number 2
_space_group_name_Hall '-P 1'
_space_group_name_H-M_alt 'P -1'
_atom_sites_solution_hydrogens geom
_audit_creation_method SHELXL-2019/3
_audit_update_record
;
2024-12-19 deposited with the CCDC.	2025-03-25 downloaded from the CCDC.
;
_cell_angle_alpha 76.39(3)
_cell_angle_beta 74.05(3)
_cell_angle_gamma 83.35(3)
_cell_formula_units_Z 2
_cell_length_a 8.6580(17)
_cell_length_b 10.746(2)
_cell_length_c 13.271(3)
_cell_measurement_reflns_used 67815
_cell_measurement_temperature 220(2)
_cell_measurement_theta_max 30.000
_cell_measurement_theta_min 0.361
_cell_volume 1152.1(5)
_computing_cell_refinement '<i>HKL3000sm</i>(Otwinowski & Minor, 1997)'
_computing_data_collection '<i>PAL BL2D-SMDC Program</i>(Shin et.al, 2016)'
_computing_data_reduction '<i>HKL3000sm</i>(Otwinowski & Minor, 1997)'
_computing_molecular_graphics '<i>DIAMOND 4</i>(Putx&Brandenburg, 2014)'
_computing_publication_material '<i>publCIF</i>(Westrip, 2010)'
_computing_structure_refinement '<i>SHELXL-2018</i>(Sheldrick, 2018)'
_computing_structure_solution '<i>SHELXT-2018</i>(Sheldrick, 2018)'
_diffrn_ambient_temperature 220(2)
_diffrn_measured_fraction_theta_full 0.999
_diffrn_measured_fraction_theta_max 0.999
_diffrn_measurement_device_type 'Rayonix SX165 CCD area detector'
_diffrn_measurement_method 'omega scan'
_diffrn_radiation_type synchrotron
_diffrn_radiation_wavelength 0.630
_diffrn_reflns_av_R_equivalents 0.0266
_diffrn_reflns_av_unetI/netI 0.0357
_diffrn_reflns_Laue_measured_fraction_full 0.999
_diffrn_reflns_Laue_measured_fraction_max 0.999
_diffrn_reflns_limit_h_max 12
_diffrn_reflns_limit_h_min -12
_diffrn_reflns_limit_k_max 14
_diffrn_reflns_limit_k_min -14
_diffrn_reflns_limit_l_max 18
_diffrn_reflns_limit_l_min -18
_diffrn_reflns_number 12949
_diffrn_reflns_point_group_measured_fraction_full 0.999
_diffrn_reflns_point_group_measured_fraction_max 0.999
_diffrn_reflns_theta_full 22.210
_diffrn_reflns_theta_max 25.999
_diffrn_reflns_theta_min 1.448
_diffrn_source 'PLSII 2D bending magnet'
_exptl_absorpt_coefficient_mu 0.066
_exptl_absorpt_correction_T_max 1.000
_exptl_absorpt_correction_T_min 0.861
_exptl_absorpt_correction_type empirical
_exptl_absorpt_process_details '<i>HKL3000sm Scalepack</i>(Otwinowski et.al,2003)'
_exptl_crystal_colour yellow
_exptl_crystal_density_diffrn 1.316
_exptl_crystal_description block
_exptl_crystal_F_000 476
_exptl_crystal_size_max 0.059
_exptl_crystal_size_mid 0.048
_exptl_crystal_size_min 0.042
_refine_diff_density_max 0.312
_refine_diff_density_min -0.219
_refine_diff_density_rms 0.042
_refine_ls_extinction_coef 0.275(11)
_refine_ls_extinction_expression Fc^*^=kFc[1+0.001xFc^2^\l^3^/sin(2\q)]^-1/4^
_refine_ls_extinction_method 'SHELXL-2019/2 (Sheldrick 2019)'
_refine_ls_goodness_of_fit_ref 1.045
_refine_ls_hydrogen_treatment constr
_refine_ls_matrix_type full
_refine_ls_number_parameters 317
_refine_ls_number_reflns 6477
_refine_ls_number_restraints 0
_refine_ls_restrained_S_all 1.045
_refine_ls_R_factor_all 0.0546
_refine_ls_R_factor_gt 0.0443
_refine_ls_shift/su_max 0.000
_refine_ls_shift/su_mean 0.000
_refine_ls_structure_factor_coef Fsqd
_refine_ls_weighting_details 'w=1/[\s^2^(Fo^2^)+(0.0602P)^2^+0.2099P] where P=(Fo^2^+2Fc^2^)/3'
_refine_ls_weighting_scheme calc
_refine_ls_wR_factor_gt 0.1167
_refine_ls_wR_factor_ref 0.1240
_reflns_Friedel_coverage 0.000
_reflns_number_gt 5239
_reflns_number_total 6477
_reflns_threshold_expression 'I > 2\s(I)'
_cod_data_source_file d4ce01317d2.cif
_cod_data_source_block SPA945
_cod_depositor_comments 'Adding full bibliography for 7250174--7250178.cif.'
_cod_database_code 7250177
_shelx_shelxl_version_number 2019/3
_shelx_space_group_comment
;
The symmetry employed for this shelxl refinement is uniquely defined
by the following loop, which should always be used as a source of
symmetry information in preference to the above space-group names.
They are only intended as comments.
;
_shelx_estimated_absorpt_t_min 0.996
_shelx_estimated_absorpt_t_max 0.997

loop_
_space_group_symop_operation_xyz
'x, y, z'
'-x, -y, -z'

loop_
_atom_site_label
_atom_site_type_symbol
_atom_site_fract_x
_atom_site_fract_y
_atom_site_fract_z
_atom_site_U_iso_or_equiv
_atom_site_adp_type
_atom_site_occupancy
_atom_site_site_symmetry_order
_atom_site_calc_flag
_atom_site_refinement_flags_posn
_atom_site_refinement_flags_adp
_atom_site_refinement_flags_occupancy
_atom_site_disorder_assembly
_atom_site_disorder_group
O1 O 0.30721(9) 0.71583(7) 0.57056(6) 0.03182(18) Uani 1 1 d . . . . .
O2 O 0.44561(10) 0.55520(8) 0.87684(6) 0.0395(2) Uani 1 1 d . . . . .
N1 N 0.65400(12) 0.79337(9) 0.21626(7) 0.0371(2) Uani 1 1 d . . . . .
N2 N -0.05034(18) 0.62231(15) 0.73609(12) 0.0687(4) Uani 1 1 d . . . . .
N3 N 0.86211(14) 0.34825(12) 0.65839(10) 0.0508(3) Uani 1 1 d . . . . .
N4 N 0.66189(13) 0.42649(11) 0.89950(8) 0.0445(3) Uani 1 1 d . . . . .
H4A H 0.633668 0.420219 0.968610 0.053 Uiso 1 1 calc R U . . .
H4B H 0.749831 0.386548 0.869988 0.053 Uiso 1 1 calc R U . . .
C1 C 0.56211(14) 0.91104(11) 0.19063(8) 0.0360(2) Uani 1 1 d . . . . .
C2 C 0.59495(18) 1.01933(13) 0.21822(12) 0.0495(3) Uani 1 1 d . . . . .
H2 H 0.676013 1.015486 0.253811 0.059 Uiso 1 1 calc R U . . .
C3 C 0.5082(2) 1.13350(14) 0.19332(14) 0.0612(4) Uani 1 1 d . . . . .
H3 H 0.530639 1.207467 0.211816 0.073 Uiso 1 1 calc R U . . .
C4 C 0.3898(2) 1.13926(15) 0.14186(12) 0.0599(4) Uani 1 1 d . . . . .
H4 H 0.331516 1.217182 0.124636 0.072 Uiso 1 1 calc R U . . .
C5 C 0.35630(19) 1.03151(17) 0.11546(11) 0.0581(4) Uani 1 1 d . . . . .
H5 H 0.274270 1.035572 0.080637 0.070 Uiso 1 1 calc R U . . .
C6 C 0.44284(17) 0.91590(14) 0.13983(10) 0.0461(3) Uani 1 1 d . . . . .
H6 H 0.419704 0.841963 0.121627 0.055 Uiso 1 1 calc R U . . .
C7 C 0.79708(14) 0.76989(11) 0.13628(8) 0.0334(2) Uani 1 1 d . . . . .
C8 C 0.79855(19) 0.68132(15) 0.07738(13) 0.0543(4) Uani 1 1 d . . . . .
H8 H 0.708771 0.632004 0.092867 0.065 Uiso 1 1 calc R U . . .
C9 C 0.9315(2) 0.66368(18) -0.00504(14) 0.0633(4) Uani 1 1 d . . . . .
H9 H 0.931296 0.602391 -0.045187 0.076 Uiso 1 1 calc R U . . .
C10 C 1.06168(18) 0.73362(15) -0.02848(11) 0.0537(4) Uani 1 1 d . . . . .
H10 H 1.151220 0.721939 -0.085130 0.064 Uiso 1 1 calc R U . . .
C11 C 1.06184(19) 0.82054(19) 0.03037(16) 0.0695(5) Uani 1 1 d . . . . .
H11 H 1.152558 0.868847 0.014741 0.083 Uiso 1 1 calc R U . . .
C12 C 0.92976(18) 0.83935(17) 0.11358(14) 0.0602(4) Uani 1 1 d . . . . .
H12 H 0.931485 0.899710 0.154242 0.072 Uiso 1 1 calc R U . . .
C13 C 0.62661(12) 0.72908(9) 0.32172(8) 0.0287(2) Uani 1 1 d . . . . .
C14 C 0.47881(12) 0.75125(9) 0.39284(8) 0.0287(2) Uani 1 1 d . . . . .
H14 H 0.396367 0.802479 0.367108 0.034 Uiso 1 1 calc R U . . .
C15 C 0.45453(11) 0.69820(9) 0.49993(8) 0.02602(19) Uani 1 1 d . . . . .
C16 C 0.57087(12) 0.61805(9) 0.54310(8) 0.02603(19) Uani 1 1 d . . . . .
C17 C 0.71296(12) 0.58950(10) 0.46853(8) 0.0299(2) Uani 1 1 d . . . . .
H17 H 0.791753 0.532187 0.493313 0.036 Uiso 1 1 calc R U . . .
C18 C 0.74095(13) 0.64223(10) 0.36074(8) 0.0313(2) Uani 1 1 d . . . . .
H18 H 0.836955 0.619999 0.313139 0.038 Uiso 1 1 calc R U . . .
C19 C 0.23495(12) 0.83513(10) 0.57350(8) 0.0277(2) Uani 1 1 d . . . . .
C20 C 0.30492(13) 0.94976(10) 0.52059(9) 0.0342(2) Uani 1 1 d . . . . .
H20 H 0.409298 0.950008 0.474843 0.041 Uiso 1 1 calc R U . . .
C21 C 0.22014(16) 1.06421(12) 0.53545(11) 0.0427(3) Uani 1 1 d . . . . .
H21 H 0.268239 1.142067 0.499739 0.051 Uiso 1 1 calc R U . . .
C22 C 0.06688(17) 1.06626(13) 0.60146(12) 0.0491(3) Uani 1 1 d . . . . .
H22 H 0.010976 1.144699 0.611157 0.059 Uiso 1 1 calc R U . . .
C23 C -0.00344(15) 0.95257(14) 0.65297(12) 0.0476(3) Uani 1 1 d . . . . .
H23 H -0.108515 0.953369 0.697663 0.057 Uiso 1 1 calc R U . . .
C24 C 0.07918(13) 0.83598(11) 0.63977(9) 0.0352(2) Uani 1 1 d . . . . .
C25 C 0.00748(15) 0.71670(14) 0.69285(11) 0.0457(3) Uani 1 1 d . . . . .
C26 C 0.54113(12) 0.58047(9) 0.65763(8) 0.0276(2) Uani 1 1 d . . . . .
H26 H 0.445690 0.617900 0.695143 0.033 Uiso 1 1 calc R U . . .
C27 C 0.62469(12) 0.50149(9) 0.72128(8) 0.0286(2) Uani 1 1 d . . . . .
C28 C 0.75924(13) 0.41976(10) 0.68391(9) 0.0334(2) Uani 1 1 d . . . . .
C29 C 0.57073(13) 0.49702(10) 0.83907(8) 0.0303(2) Uani 1 1 d . . . . .

loop_
_atom_site_aniso_label
_atom_site_aniso_U_11
_atom_site_aniso_U_22
_atom_site_aniso_U_33
_atom_site_aniso_U_23
_atom_site_aniso_U_13
_atom_site_aniso_U_12
O1 0.0261(3) 0.0269(4) 0.0339(4) -0.0008(3) -0.0016(3) 0.0062(3)
O2 0.0401(4) 0.0418(4) 0.0292(4) -0.0023(3) -0.0064(3) 0.0104(3)
N1 0.0403(5) 0.0350(5) 0.0267(4) -0.0002(3) -0.0046(4) 0.0121(4)
N2 0.0639(8) 0.0694(9) 0.0629(8) -0.0179(7) 0.0129(7) -0.0275(7)
N3 0.0470(6) 0.0485(6) 0.0592(7) -0.0189(5) -0.0207(5) 0.0204(5)
N4 0.0431(6) 0.0554(6) 0.0295(4) -0.0027(4) -0.0129(4) 0.0157(5)
C1 0.0395(6) 0.0331(5) 0.0262(5) 0.0014(4) -0.0042(4) 0.0082(4)
C2 0.0533(8) 0.0389(6) 0.0530(7) -0.0069(5) -0.0140(6) 0.0052(6)
C3 0.0702(10) 0.0343(7) 0.0678(10) -0.0050(6) -0.0079(8) 0.0067(6)
C4 0.0618(9) 0.0466(8) 0.0474(7) 0.0072(6) -0.0002(6) 0.0235(7)
C5 0.0504(8) 0.0747(10) 0.0398(7) -0.0034(6) -0.0144(6) 0.0229(7)
C6 0.0471(7) 0.0522(7) 0.0358(6) -0.0080(5) -0.0119(5) 0.0109(6)
C7 0.0368(5) 0.0319(5) 0.0260(4) -0.0013(4) -0.0065(4) 0.0065(4)
C8 0.0499(8) 0.0513(8) 0.0607(9) -0.0261(7) 0.0008(6) -0.0061(6)
C9 0.0649(10) 0.0703(10) 0.0566(9) -0.0355(8) -0.0055(7) 0.0102(8)
C10 0.0467(7) 0.0633(9) 0.0365(6) -0.0030(6) -0.0013(5) 0.0170(6)
C11 0.0408(8) 0.0759(11) 0.0819(12) -0.0217(9) 0.0068(8) -0.0087(7)
C12 0.0462(7) 0.0675(10) 0.0711(10) -0.0355(8) -0.0026(7) -0.0073(7)
C13 0.0319(5) 0.0254(4) 0.0268(4) -0.0041(3) -0.0071(4) 0.0024(4)
C14 0.0281(5) 0.0261(4) 0.0297(5) -0.0026(4) -0.0094(4) 0.0053(4)
C15 0.0244(4) 0.0221(4) 0.0287(4) -0.0037(3) -0.0053(3) 0.0027(3)
C16 0.0274(4) 0.0210(4) 0.0278(4) -0.0027(3) -0.0080(4) 0.0031(3)
C17 0.0287(5) 0.0274(5) 0.0306(5) -0.0037(4) -0.0085(4) 0.0073(4)
C18 0.0298(5) 0.0309(5) 0.0288(5) -0.0051(4) -0.0045(4) 0.0062(4)
C19 0.0247(4) 0.0288(5) 0.0300(5) -0.0075(4) -0.0097(4) 0.0060(4)
C20 0.0305(5) 0.0308(5) 0.0405(6) -0.0084(4) -0.0085(4) 0.0019(4)
C21 0.0477(7) 0.0297(5) 0.0531(7) -0.0123(5) -0.0166(6) 0.0048(5)
C22 0.0484(7) 0.0408(7) 0.0615(8) -0.0249(6) -0.0157(6) 0.0178(5)
C23 0.0333(6) 0.0543(8) 0.0538(7) -0.0247(6) -0.0034(5) 0.0115(5)
C24 0.0274(5) 0.0412(6) 0.0363(5) -0.0127(4) -0.0049(4) 0.0023(4)
C25 0.0343(6) 0.0545(8) 0.0442(6) -0.0174(6) 0.0038(5) -0.0061(5)
C26 0.0275(4) 0.0235(4) 0.0287(4) -0.0028(3) -0.0063(4) 0.0027(3)
C27 0.0292(5) 0.0253(4) 0.0293(5) -0.0030(4) -0.0081(4) 0.0022(4)
C28 0.0352(5) 0.0317(5) 0.0339(5) -0.0054(4) -0.0142(4) 0.0060(4)
C29 0.0320(5) 0.0263(5) 0.0289(5) 0.0003(4) -0.0077(4) 0.0000(4)

loop_
_atom_type_symbol
_atom_type_description
_atom_type_scat_dispersion_real
_atom_type_scat_dispersion_imag
_atom_type_scat_source
C C 0.0021 0.0012 'International Tables Vol C Tables 4.2.6.8 and 6.1.1.4'
H H 0.0000 0.0000 'International Tables Vol C Tables 4.2.6.8 and 6.1.1.4'
N N 0.0044 0.0025 'International Tables Vol C Tables 4.2.6.8 and 6.1.1.4'
O O 0.0080 0.0047 'International Tables Vol C Tables 4.2.6.8 and 6.1.1.4'

loop_
_geom_angle_atom_site_label_1
_geom_angle_atom_site_label_2
_geom_angle_atom_site_label_3
_geom_angle
_geom_angle_site_symmetry_1
_geom_angle_site_symmetry_3
_geom_angle_publ_flag
C19 O1 C15 121.45(8) . . ?
C13 N1 C7 122.57(9) . . ?
C13 N1 C1 118.55(9) . . ?
C7 N1 C1 116.50(9) . . ?
C29 N4 H4A 120.0 . . ?
C29 N4 H4B 120.0 . . ?
H4A N4 H4B 120.0 . . ?
C6 C1 C2 120.31(12) . . ?
C6 C1 N1 120.56(12) . . ?
C2 C1 N1 119.13(12) . . ?
C1 C2 C3 119.74(15) . . ?
C1 C2 H2 120.1 . . ?
C3 C2 H2 120.1 . . ?
C4 C3 C2 120.25(16) . . ?
C4 C3 H3 119.9 . . ?
C2 C3 H3 119.9 . . ?
C3 C4 C5 119.95(13) . . ?
C3 C4 H4 120.0 . . ?
C5 C4 H4 120.0 . . ?
C4 C5 C6 120.46(15) . . ?
C4 C5 H5 119.8 . . ?
C6 C5 H5 119.8 . . ?
C1 C6 C5 119.29(14) . . ?
C1 C6 H6 120.4 . . ?
C5 C6 H6 120.4 . . ?
C8 C7 C12 118.98(12) . . ?
C8 C7 N1 119.51(12) . . ?
C12 C7 N1 121.41(11) . . ?
C7 C8 C9 120.31(14) . . ?
C7 C8 H8 119.8 . . ?
C9 C8 H8 119.8 . . ?
C10 C9 C8 120.70(15) . . ?
C10 C9 H9 119.6 . . ?
C8 C9 H9 119.6 . . ?
C9 C10 C11 119.32(13) . . ?
C9 C10 H10 120.3 . . ?
C11 C10 H10 120.3 . . ?
C10 C11 C12 120.82(16) . . ?
C10 C11 H11 119.6 . . ?
C12 C11 H11 119.6 . . ?
C7 C12 C11 119.85(14) . . ?
C7 C12 H12 120.1 . . ?
C11 C12 H12 120.1 . . ?
N1 C13 C14 118.80(9) . . ?
N1 C13 C18 122.56(10) . . ?
C14 C13 C18 118.64(9) . . ?
C15 C14 C13 119.84(9) . . ?
C15 C14 H14 120.1 . . ?
C13 C14 H14 120.1 . . ?
C14 C15 O1 120.40(9) . . ?
C14 C15 C16 122.93(9) . . ?
O1 C15 C16 116.56(9) . . ?
C15 C16 C17 115.77(9) . . ?
C15 C16 C26 118.33(9) . . ?
C17 C16 C26 125.74(9) . . ?
C18 C17 C16 122.41(9) . . ?
C18 C17 H17 118.8 . . ?
C16 C17 H17 118.8 . . ?
C17 C18 C13 120.04(10) . . ?
C17 C18 H18 120.0 . . ?
C13 C18 H18 120.0 . . ?
O1 C19 C20 125.71(9) . . ?
O1 C19 C24 114.51(10) . . ?
C20 C19 C24 119.74(10) . . ?
C19 C20 C21 119.50(11) . . ?
C19 C20 H20 120.3 . . ?
C21 C20 H20 120.3 . . ?
C22 C21 C20 121.29(12) . . ?
C22 C21 H21 119.4 . . ?
C20 C21 H21 119.4 . . ?
C23 C22 C21 119.25(12) . . ?
C23 C22 H22 120.4 . . ?
C21 C22 H22 120.4 . . ?
C22 C23 C24 120.70(12) . . ?
C22 C23 H23 119.6 . . ?
C24 C23 H23 119.6 . . ?
C23 C24 C19 119.50(12) . . ?
C23 C24 C25 121.36(11) . . ?
C19 C24 C25 119.14(11) . . ?
N2 C25 C24 179.23(15) . . ?
C27 C26 C16 131.89(10) . . ?
C27 C26 H26 114.1 . . ?
C16 C26 H26 114.1 . . ?
C26 C27 C28 124.22(10) . . ?
C26 C27 C29 118.03(9) . . ?
C28 C27 C29 117.74(9) . . ?
N3 C28 C27 175.82(13) . . ?
O2 C29 N4 122.49(10) . . ?
O2 C29 C27 120.33(10) . . ?
N4 C29 C27 117.17(10) . . ?

loop_
_geom_bond_atom_site_label_1
_geom_bond_atom_site_label_2
_geom_bond_distance
_geom_bond_site_symmetry_2
_geom_bond_publ_flag
O1 C19 1.3641(12) . ?
O1 C15 1.3827(12) . ?
O2 C29 1.2280(14) . ?
N1 C13 1.3758(14) . ?
N1 C7 1.4339(15) . ?
N1 C1 1.4356(14) . ?
N2 C25 1.1378(19) . ?
N3 C28 1.1388(15) . ?
N4 C29 1.3281(14) . ?
N4 H4A 0.8700 . ?
N4 H4B 0.8700 . ?
C1 C6 1.3700(19) . ?
C1 C2 1.3796(19) . ?
C2 C3 1.382(2) . ?
C2 H2 0.9400 . ?
C3 C4 1.368(3) . ?
C3 H3 0.9400 . ?
C4 C5 1.368(3) . ?
C4 H4 0.9400 . ?
C5 C6 1.392(2) . ?
C5 H5 0.9400 . ?
C6 H6 0.9400 . ?
C7 C8 1.3635(18) . ?
C7 C12 1.367(2) . ?
C8 C9 1.383(2) . ?
C8 H8 0.9400 . ?
C9 C10 1.351(3) . ?
C9 H9 0.9400 . ?
C10 C11 1.352(2) . ?
C10 H10 0.9400 . ?
C11 C12 1.388(2) . ?
C11 H11 0.9400 . ?
C12 H12 0.9400 . ?
C13 C14 1.3988(15) . ?
C13 C18 1.3998(15) . ?
C14 C15 1.3679(14) . ?
C14 H14 0.9400 . ?
C15 C16 1.4031(14) . ?
C16 C17 1.4048(14) . ?
C16 C26 1.4351(14) . ?
C17 C18 1.3732(15) . ?
C17 H17 0.9400 . ?
C18 H18 0.9400 . ?
C19 C20 1.3817(16) . ?
C19 C24 1.3934(15) . ?
C20 C21 1.3842(16) . ?
C20 H20 0.9400 . ?
C21 C22 1.376(2) . ?
C21 H21 0.9400 . ?
C22 C23 1.371(2) . ?
C22 H22 0.9400 . ?
C23 C24 1.3925(17) . ?
C23 H23 0.9400 . ?
C24 C25 1.4295(19) . ?
C26 C27 1.3466(14) . ?
C26 H26 0.9400 . ?
C27 C28 1.4230(15) . ?
C27 C29 1.4942(15) . ?

loop_
_geom_hbond_atom_site_label_D
_geom_hbond_atom_site_label_H
_geom_hbond_atom_site_label_A
_geom_hbond_distance_DH
_geom_hbond_distance_HA
_geom_hbond_distance_DA
_geom_hbond_angle_DHA
_geom_hbond_site_symmetry_A
_geom_hbond_publ_flag
N4 H4A O2 0.87 2.05 2.9033(15) 168.2 2_667 yes

loop_
_geom_torsion_atom_site_label_1
_geom_torsion_atom_site_label_2
_geom_torsion_atom_site_label_3
_geom_torsion_atom_site_label_4
_geom_torsion
_geom_torsion_site_symmetry_1
_geom_torsion_site_symmetry_2
_geom_torsion_site_symmetry_3
_geom_torsion_site_symmetry_4
_geom_torsion_publ_flag
C13 N1 C1 C6 -107.21(13) . . . . ?
C7 N1 C1 C6 89.80(14) . . . . ?
C13 N1 C1 C2 72.53(15) . . . . ?
C7 N1 C1 C2 -90.46(14) . . . . ?
C6 C1 C2 C3 -0.7(2) . . . . ?
N1 C1 C2 C3 179.52(12) . . . . ?
C1 C2 C3 C4 0.2(2) . . . . ?
C2 C3 C4 C5 0.4(2) . . . . ?
C3 C4 C5 C6 -0.5(2) . . . . ?
C2 C1 C6 C5 0.61(19) . . . . ?
N1 C1 C6 C5 -179.65(11) . . . . ?
C4 C5 C6 C1 0.0(2) . . . . ?
C13 N1 C7 C8 91.97(16) . . . . ?
C1 N1 C7 C8 -105.79(15) . . . . ?
C13 N1 C7 C12 -91.62(16) . . . . ?
C1 N1 C7 C12 70.62(17) . . . . ?
C12 C7 C8 C9 -1.0(2) . . . . ?
N1 C7 C8 C9 175.53(14) . . . . ?
C7 C8 C9 C10 0.0(3) . . . . ?
C8 C9 C10 C11 0.7(3) . . . . ?
C9 C10 C11 C12 -0.6(3) . . . . ?
C8 C7 C12 C11 1.1(2) . . . . ?
N1 C7 C12 C11 -175.29(15) . . . . ?
C10 C11 C12 C7 -0.4(3) . . . . ?
C7 N1 C13 C14 -175.46(10) . . . . ?
C1 N1 C13 C14 22.65(16) . . . . ?
C7 N1 C13 C18 4.55(17) . . . . ?
C1 N1 C13 C18 -157.34(11) . . . . ?
N1 C13 C14 C15 -173.67(10) . . . . ?
C18 C13 C14 C15 6.32(15) . . . . ?
C13 C14 C15 O1 -177.83(9) . . . . ?
C13 C14 C15 C16 -1.80(16) . . . . ?
C19 O1 C15 C14 -51.78(14) . . . . ?
C19 O1 C15 C16 131.94(10) . . . . ?
C14 C15 C16 C17 -3.15(15) . . . . ?
O1 C15 C16 C17 173.03(9) . . . . ?
C14 C15 C16 C26 172.36(10) . . . . ?
O1 C15 C16 C26 -11.47(14) . . . . ?
C15 C16 C17 C18 3.65(15) . . . . ?
C26 C16 C17 C18 -171.48(10) . . . . ?
C16 C17 C18 C13 0.78(17) . . . . ?
N1 C13 C18 C17 174.16(11) . . . . ?
C14 C13 C18 C17 -5.83(16) . . . . ?
C15 O1 C19 C20 -9.49(16) . . . . ?
C15 O1 C19 C24 172.85(9) . . . . ?
O1 C19 C20 C21 -176.51(11) . . . . ?
C24 C19 C20 C21 1.03(17) . . . . ?
C19 C20 C21 C22 -0.41(19) . . . . ?
C20 C21 C22 C23 -0.4(2) . . . . ?
C21 C22 C23 C24 0.6(2) . . . . ?
C22 C23 C24 C19 0.0(2) . . . . ?
C22 C23 C24 C25 -179.95(13) . . . . ?
O1 C19 C24 C23 176.96(11) . . . . ?
C20 C19 C24 C23 -0.84(17) . . . . ?
O1 C19 C24 C25 -3.05(15) . . . . ?
C20 C19 C24 C25 179.14(11) . . . . ?
C15 C16 C26 C27 176.57(11) . . . . ?
C17 C16 C26 C27 -8.42(18) . . . . ?
C16 C26 C27 C28 -9.67(19) . . . . ?
C16 C26 C27 C29 171.75(10) . . . . ?
C26 C27 C29 O2 6.36(16) . . . . ?
C28 C27 C29 O2 -172.32(10) . . . . ?
C26 C27 C29 N4 -174.78(11) . . . . ?
C28 C27 C29 N4 6.54(15) . . . . ?
